data_4344414
loop_
_publ_author_name
'Luo, Dong'
'Zhou, Xiao-Ping'
'Li, Dan'

_publ_section_title
;
 Solvothermal Subcomponent Self-Assembly of Cubic Metal-Imidazolate Cages
 and Their Coordination Polymers.
;
_journal_issue 22
_journal_name_full 'Inorganic chemistry'
_journal_page_first 10822
_journal_page_last 10828
_journal_paper_doi 10.1021/acs.inorgchem.5b01844
_journal_volume 54
_journal_year 2015
_chemical_formula_sum 'C124 H126 N42 Ni9 O7 S4'
_chemical_formula_weight 2973.30
_chemical_name_systematic
; 
 ? 
;
_space_group_IT_number 2
_symmetry_cell_setting triclinic
_symmetry_space_group_name_Hall '-P 1'
_symmetry_space_group_name_H-M 'P -1'
_atom_sites_solution_hydrogens geom
_atom_sites_solution_primary direct
_atom_sites_solution_secondary difmap
_audit_creation_method SHELXL-97
_cell_angle_alpha 113.538(3)
_cell_angle_beta 106.753(3)
_cell_angle_gamma 102.118(3)
_cell_formula_units_Z 1
_cell_length_a 14.8480(5)
_cell_length_b 16.6691(5)
_cell_length_c 17.8985(6)
_cell_measurement_reflns_used 7001
_cell_measurement_temperature 293(2)
_cell_measurement_theta_max 25.193
_cell_measurement_theta_min 3.4310
_cell_volume 3612.6(3)
_computing_structure_refinement 'SHELXL-97 (Sheldrick, 1997)'
_computing_structure_solution 'SHELXS-97 (Sheldrick, 1990)'
_diffrn_ambient_temperature 293(2)
_diffrn_measured_fraction_theta_full 0.997
_diffrn_measured_fraction_theta_max 0.997
_diffrn_measurement_device_type 'Xcalibur, Atlas, Gemini'
_diffrn_measurement_method '\w scans'
_diffrn_radiation_monochromator graphite
_diffrn_radiation_source 'fine-focus sealed tube'
_diffrn_radiation_type MoK\a
_diffrn_radiation_wavelength 0.71073
_diffrn_reflns_av_R_equivalents 0.0319
_diffrn_reflns_av_sigmaI/netI 0.0604
_diffrn_reflns_limit_h_max 17
_diffrn_reflns_limit_h_min -16
_diffrn_reflns_limit_k_max 19
_diffrn_reflns_limit_k_min -19
_diffrn_reflns_limit_l_max 21
_diffrn_reflns_limit_l_min -21
_diffrn_reflns_number 25279
_diffrn_reflns_theta_full 25.00
_diffrn_reflns_theta_max 25.00
_diffrn_reflns_theta_min 3.35
_diffrn_standards_decay_% 50
_diffrn_standards_interval_count 50
_diffrn_standards_interval_time 50
_diffrn_standards_number 2
_exptl_absorpt_coefficient_mu 1.268
_exptl_absorpt_correction_T_max 0.776
_exptl_absorpt_correction_T_min 0.726
_exptl_absorpt_correction_type multi-scan
_exptl_crystal_colour brown
_exptl_crystal_density_diffrn 1.367
_exptl_crystal_density_method 'not measured'
_exptl_crystal_description block
_exptl_crystal_F_000 1536
_exptl_crystal_size_max 0.26
_exptl_crystal_size_mid 0.23
_exptl_crystal_size_min 0.20
_refine_diff_density_max 0.520
_refine_diff_density_min -0.686
_refine_diff_density_rms 0.082
_refine_ls_extinction_method none
_refine_ls_goodness_of_fit_ref 1.059
_refine_ls_hydrogen_treatment mixed
_refine_ls_matrix_type full
_refine_ls_number_parameters 849
_refine_ls_number_reflns 12703
_refine_ls_number_restraints 164
_refine_ls_restrained_S_all 1.064
_refine_ls_R_factor_all 0.0804
_refine_ls_R_factor_gt 0.0533
_refine_ls_shift/su_max 0.005
_refine_ls_shift/su_mean 0.000
_refine_ls_structure_factor_coef Fsqd
_refine_ls_weighting_details 'calc w=1/[\s^2^(Fo^2^)+(0.0845P)^2^+0.2081P] where P=(Fo^2^+2Fc^2^)/3'
_refine_ls_weighting_scheme calc
_refine_ls_wR_factor_gt 0.1474
_refine_ls_wR_factor_ref 0.1610
_reflns_number_gt 8828
_reflns_number_total 12703
_reflns_threshold_expression >2sigma(I)
_cod_data_source_file ic5b01844_si_002.cif
_cod_data_source_block 11
_cod_depositor_comments 'Adding full bibliography for 4344404--4344414.cif.'
_cod_original_cell_volume 3612.6(2)
_cod_original_sg_symbol_H-M P-1
_cod_database_code 4344414

loop_
_symmetry_equiv_pos_as_xyz
'x, y, z'
'-x, -y, -z'

loop_
_atom_site_label
_atom_site_type_symbol
_atom_site_fract_x
_atom_site_fract_y
_atom_site_fract_z
_atom_site_U_iso_or_equiv
_atom_site_adp_type
_atom_site_occupancy
_atom_site_symmetry_multiplicity
_atom_site_calc_flag
_atom_site_refinement_flags
_atom_site_disorder_assembly
_atom_site_disorder_group
Ni1 Ni 0.87834(4) 0.73123(3) 0.09849(3) 0.03249(15) Uani 1 1 d . . .
Ni2 Ni 0.48206(4) 0.64941(3) -0.19388(3) 0.03286(15) Uani 1 1 d . . .
Ni3 Ni 0.64678(4) 0.77275(3) 0.34069(3) 0.03638(16) Uani 1 1 d . . .
Ni4 Ni 0.24916(4) 0.69500(3) 0.04208(4) 0.03656(16) Uani 1 1 d . . .
Ni5 Ni 0.0000 0.5000 0.5000 0.0908(4) Uani 1 2 d S . .
C1 C 0.3095(3) 0.4759(3) -0.3083(3) 0.0361(10) Uani 1 1 d . . .
C2 C 0.2756(3) 0.5431(3) -0.3271(3) 0.0426(11) Uani 1 1 d . . .
H2 H 0.2096 0.5255 -0.3671 0.051 Uiso 1 1 calc R . .
C3 C 0.3064(4) 0.6984(3) -0.3050(3) 0.0520(12) Uani 1 1 d . . .
H3A H 0.2469 0.6660 -0.3614 0.062 Uiso 1 1 calc R . .
H3B H 0.3596 0.7367 -0.3114 0.062 Uiso 1 1 calc R . .
C4 C 0.2821(3) 0.7618(3) -0.2325(3) 0.0438(11) Uani 1 1 d . . .
C5 C 0.3170(4) 0.8585(3) -0.2004(4) 0.0561(13) Uani 1 1 d . . .
H5 H 0.3586 0.8843 -0.2216 0.067 Uiso 1 1 calc R . .
C6 C 0.2906(4) 0.9164(3) -0.1374(4) 0.0612(14) Uani 1 1 d . . .
H6 H 0.3144 0.9811 -0.1158 0.073 Uiso 1 1 calc R . .
C7 C 0.2284(4) 0.8773(3) -0.1069(4) 0.0567(13) Uani 1 1 d . . .
H7 H 0.2100 0.9162 -0.0649 0.068 Uiso 1 1 calc R . .
C8 C 0.1930(3) 0.7820(3) -0.1371(3) 0.0457(11) Uani 1 1 d . . .
C9 C 0.2217(3) 0.7257(3) -0.1994(3) 0.0431(11) Uani 1 1 d . . .
H9 H 0.1993 0.6613 -0.2194 0.052 Uiso 1 1 calc R . .
C10 C 0.1165(4) 0.7392(3) -0.1094(4) 0.0528(13) Uani 1 1 d . . .
H10A H 0.1132 0.7895 -0.0599 0.063 Uiso 1 1 calc R . .
H10B H 0.0502 0.7082 -0.1590 0.063 Uiso 1 1 calc R . .
C11 C 0.0914(3) 0.5828(3) -0.1392(3) 0.0464(11) Uani 1 1 d . . .
H11 H 0.0430 0.5626 -0.1960 0.056 Uiso 1 1 calc R . .
C12 C 0.1148(3) 0.5160(3) -0.1125(3) 0.0382(10) Uani 1 1 d . . .
C13 C 0.0827(3) 0.4195(3) -0.1521(3) 0.0405(10) Uani 1 1 d . . .
C14 C 0.1926(3) 0.4806(2) -0.0169(3) 0.0355(10) Uani 1 1 d . . .
H14 H 0.2357 0.4856 0.0355 0.043 Uiso 1 1 calc R . .
C15 C 0.0091(4) 0.3473(3) -0.2451(3) 0.0568(13) Uani 1 1 d . . .
H15A H 0.0013 0.2855 -0.2526 0.085 Uiso 1 1 calc R . .
H15B H 0.0336 0.3552 -0.2868 0.085 Uiso 1 1 calc R . .
H15C H -0.0552 0.3545 -0.2560 0.085 Uiso 1 1 calc R . .
C16 C 0.3696(3) 0.6549(3) -0.0669(3) 0.0358(10) Uani 1 1 d . . .
H16 H 0.3371 0.5906 -0.0905 0.043 Uiso 1 1 calc R . .
C17 C 0.4163(3) 0.8060(3) 0.0137(3) 0.0374(10) Uani 1 1 d . . .
C18 C 0.4627(3) 0.7867(3) -0.0442(3) 0.0379(10) Uani 1 1 d . . .
C19 C 0.4229(4) 0.8971(3) 0.0827(3) 0.0586(14) Uani 1 1 d . . .
H19A H 0.3797 0.8852 0.1110 0.088 Uiso 1 1 calc R . .
H19B H 0.4018 0.9326 0.0549 0.088 Uiso 1 1 calc R . .
H19C H 0.4916 0.9323 0.1269 0.088 Uiso 1 1 calc R . .
C20 C 0.5227(3) 0.8419(3) -0.0684(3) 0.0417(11) Uani 1 1 d . . .
H20 H 0.5455 0.9073 -0.0370 0.050 Uiso 1 1 calc R . .
C21 C 0.6075(4) 0.8541(3) -0.1604(4) 0.0559(13) Uani 1 1 d . . .
H21A H 0.6082 0.9178 -0.1344 0.067 Uiso 1 1 calc R . .
H21B H 0.5770 0.8268 -0.2250 0.067 Uiso 1 1 calc R . .
C22 C 0.7149(4) 0.8583(3) -0.1313(3) 0.0463(12) Uani 1 1 d . . .
C23 C 0.7595(4) 0.8416(3) -0.1905(4) 0.0600(14) Uani 1 1 d . . .
H23 H 0.7221 0.8261 -0.2492 0.072 Uiso 1 1 calc R . .
C24 C 0.8589(4) 0.8474(4) -0.1646(4) 0.0643(15) Uani 1 1 d . . .
H24 H 0.8872 0.8341 -0.2061 0.077 Uiso 1 1 calc R . .
C25 C 0.9158(4) 0.8729(3) -0.0771(4) 0.0582(14) Uani 1 1 d . . .
H25 H 0.9832 0.8786 -0.0595 0.070 Uiso 1 1 calc R . .
C26 C 0.8737(3) 0.8903(3) -0.0151(3) 0.0444(11) Uani 1 1 d . . .
C27 C 0.7736(3) 0.8816(3) -0.0437(3) 0.0429(11) Uani 1 1 d . . .
H27 H 0.7440 0.8915 -0.0031 0.051 Uiso 1 1 calc R . .
C28 C 0.9378(4) 0.9217(3) 0.0813(3) 0.0497(12) Uani 1 1 d . . .
H28A H 1.0018 0.9140 0.0857 0.060 Uiso 1 1 calc R . .
H28B H 0.9522 0.9882 0.1174 0.060 Uiso 1 1 calc R . .
C29 C 0.8440(3) 0.9063(3) 0.1646(3) 0.0396(10) Uani 1 1 d . . .
H29 H 0.8420 0.9654 0.1765 0.048 Uiso 1 1 calc R . .
C30 C 0.7960(3) 0.8539(3) 0.1979(3) 0.0361(10) Uani 1 1 d . A .
C31 C 0.7424(3) 0.8708(3) 0.2507(3) 0.0400(10) Uani 1 1 d . . .
C32 C 0.7579(3) 0.7378(3) 0.2204(3) 0.0365(10) Uani 1 1 d . . .
H32 H 0.7525 0.6803 0.2186 0.044 Uiso 1 1 calc R A .
C33 C 0.7100(4) 0.9512(3) 0.2851(4) 0.0637(15) Uani 1 1 d . A .
H33A H 0.6745 0.9431 0.3203 0.096 Uiso 1 1 calc R . .
H33B H 0.6661 0.9539 0.2357 0.096 Uiso 1 1 calc R . .
H33C H 0.7684 1.0087 0.3217 0.096 Uiso 1 1 calc R . .
C34 C 0.4694(4) 0.7283(3) 0.3742(3) 0.0523(13) Uani 1 1 d . . .
H34 H 0.4249 0.7146 0.3987 0.063 Uiso 1 1 calc R A .
C35 C 0.4324(4) 0.7220(3) 0.2885(3) 0.0461(11) Uani 1 1 d . A .
C36 C 0.3393(3) 0.7031(3) 0.2282(3) 0.0473(12) Uani 1 1 d . . .
C37 C 0.4516(3) 0.7351(3) 0.1796(3) 0.0380(10) Uani 1 1 d . . .
H37 H 0.4811 0.7447 0.1430 0.046 Uiso 1 1 calc R A .
C38 C 0.2395(4) 0.6742(5) 0.2313(4) 0.0790(18) Uani 1 1 d . A .
H38A H 0.2486 0.6714 0.2854 0.119 Uiso 1 1 calc R . .
H38B H 0.1965 0.6132 0.1805 0.119 Uiso 1 1 calc R . .
H38C H 0.2088 0.7192 0.2299 0.119 Uiso 1 1 calc R . .
C39 C 0.8584(4) 0.6315(4) -0.1259(3) 0.0555(13) Uani 1 1 d . . .
H39A H 0.9122 0.6462 -0.0716 0.083 Uiso 1 1 calc R . .
H39B H 0.8812 0.6720 -0.1481 0.083 Uiso 1 1 calc R . .
H39C H 0.8390 0.5670 -0.1699 0.083 Uiso 1 1 calc R . .
C40 C 0.7697(3) 0.6461(3) -0.1075(3) 0.0350(10) Uani 1 1 d . . .
C41 C 0.6753(3) 0.6785(2) -0.0361(3) 0.0325(9) Uani 1 1 d . . .
H41 H 0.6545 0.6967 0.0103 0.039 Uiso 1 1 calc R . .
C42 C 0.6775(3) 0.6337(3) -0.1647(3) 0.0341(9) Uani 1 1 d . . .
C43 C 0.6352(3) 0.6142(3) -0.2552(3) 0.0414(11) Uani 1 1 d . . .
H43 H 0.6705 0.5988 -0.2909 0.050 Uiso 1 1 calc R . .
C44 C 0.5032(4) 0.5958(3) -0.3797(3) 0.0514(12) Uani 1 1 d . . .
H44A H 0.5562 0.6025 -0.4006 0.062 Uiso 1 1 calc R . .
H44B H 0.4724 0.6408 -0.3832 0.062 Uiso 1 1 calc R . .
C45 C 0.4233(4) 0.4965(3) -0.4415(3) 0.0470(11) Uani 1 1 d . . .
C46 C 0.3319(4) 0.4813(4) -0.5040(3) 0.0595(14) Uani 1 1 d . . .
H46 H 0.3173 0.5324 -0.5053 0.071 Uiso 1 1 calc R . .
C47 C 0.2625(4) 0.3916(4) -0.5641(3) 0.0678(15) Uani 1 1 d . . .
H47 H 0.2018 0.3823 -0.6066 0.081 Uiso 1 1 calc R . .
C48 C 0.2827(4) 0.3142(4) -0.5616(3) 0.0603(14) Uani 1 1 d . . .
H48 H 0.2347 0.2537 -0.6016 0.072 Uiso 1 1 calc R . .
C49 C 0.3735(4) 0.3270(3) -0.5000(3) 0.0508(12) Uani 1 1 d . . .
C50 C 0.4434(4) 0.4193(3) -0.4394(3) 0.0471(12) Uani 1 1 d . . .
H50 H 0.5044 0.4292 -0.3971 0.057 Uiso 1 1 calc R . .
C51 C 0.3974(4) 0.2438(4) -0.5037(3) 0.0621(14) Uani 1 1 d . . .
H51A H 0.3401 0.1875 -0.5491 0.093 Uiso 1 1 d R . .
H51B H 0.4547 0.2438 -0.5183 0.093 Uiso 1 1 d R . .
C52 C 0.0714(4) 0.7191(3) 0.0815(3) 0.0495(12) Uani 1 1 d . . .
H52 H 0.0383 0.6542 0.0459 0.059 Uiso 1 1 d R . .
C53 C 0.1035(8) 0.7811(8) 0.5281(7) 0.149(4) Uani 1 1 d . . .
C54 C 0.0712(6) 0.7039(6) 0.5403(5) 0.100(2) Uani 1 1 d . . .
C55 C -0.0355(6) 0.2921(6) 0.3970(6) 0.111(3) Uani 1 1 d . . .
C56 C -0.0312(7) 0.2083(6) 0.3368(7) 0.141(4) Uani 1 1 d . . .
C57 C 0.5769(3) 0.5663(3) 0.2490(3) 0.0354(10) Uani 1 1 d . . .
H57 H 0.5156 0.5643 0.2139 0.042 Uiso 1 1 d R A .
C58 C 0.7308(3) 0.6202(3) 0.3460(3) 0.0373(10) Uani 1 1 d . . .
C59 C 0.8342(3) 0.6883(3) 0.4153(3) 0.0540(13) Uani 1 1 d . A .
H59A H 0.8736 0.6548 0.4325 0.081 Uiso 1 1 calc R . .
H59B H 0.8290 0.7326 0.4667 0.081 Uiso 1 1 calc R . .
H59C H 0.8666 0.7214 0.3911 0.081 Uiso 1 1 calc R . .
N1 N 0.4068(2) 0.5093(2) -0.2462(2) 0.0343(8) Uani 1 1 d . . .
N2 N 0.3391(3) 0.6284(2) -0.2869(2) 0.0396(8) Uani 1 1 d . . .
N3 N 0.1394(3) 0.6711(2) -0.0825(3) 0.0451(9) Uani 1 1 d . . .
N4 N 0.1853(3) 0.5537(2) -0.0254(2) 0.0371(8) Uani 1 1 d . . .
N5 N 0.1316(3) 0.3969(2) -0.0917(2) 0.0382(8) Uani 1 1 d . . .
N6 N 0.3568(3) 0.7214(2) -0.0013(2) 0.0380(8) Uani 1 1 d . . .
N7 N 0.4326(3) 0.6902(2) -0.0942(2) 0.0365(8) Uani 1 1 d . . .
N8 N 0.5450(3) 0.7995(2) -0.1350(3) 0.0444(9) Uani 1 1 d . . .
N9 N 0.8901(3) 0.8697(2) 0.1178(2) 0.0427(9) Uani 1 1 d . . .
N10 N 0.8046(3) 0.7686(2) 0.1792(2) 0.0354(8) Uani 1 1 d . A .
N11 N 0.7185(3) 0.7961(2) 0.2654(2) 0.0379(8) Uani 1 1 d . A .
N12 N 0.5646(3) 0.7530(2) 0.4168(2) 0.0476(10) Uani 1 1 d . . .
N13 N 0.5043(3) 0.7425(2) 0.2568(2) 0.0396(9) Uani 1 1 d . A .
N14 N 0.3509(3) 0.7123(2) 0.1579(2) 0.0424(9) Uani 1 1 d . A .
N15 N 0.7697(2) 0.6753(2) -0.0246(2) 0.0352(8) Uani 1 1 d . . .
N16 N 0.6176(2) 0.6538(2) -0.1177(2) 0.0322(8) Uani 1 1 d . . .
N17 N 0.5481(3) 0.6183(2) -0.2870(2) 0.0406(9) Uani 1 1 d . . .
N18 N 0.6571(3) 0.6466(2) 0.3079(2) 0.0364(8) Uani 1 1 d . A .
N19 N 0.1242(9) 0.8471(7) 0.5174(8) 0.228(6) Uani 1 1 d . . .
N20 N -0.0251(7) 0.1445(6) 0.2892(7) 0.185(4) Uani 1 1 d . . .
O1 O 1.0218(2) 0.7663(2) 0.1070(2) 0.0576(9) Uani 1 1 d . . .
O2 O 0.1647(2) 0.7544(2) 0.1016(2) 0.0604(10) Uani 1 1 d . . .
S1 S 0.00737(15) 0.39067(16) 0.38837(15) 0.1141(8) Uani 1 1 d . . .
S2 S 0.06583(18) 0.59779(16) 0.46175(15) 0.1176(7) Uani 1 1 d . . .
O3 O 0.7631(3) 0.8752(3) 0.4612(2) 0.0859(13) Uani 0.570(5) 1 d PDU A 1
N21 N 0.9132(5) 0.9935(6) 0.5616(5) 0.116(3) Uani 0.570(5) 1 d PDU A 1
C60 C 0.8436(5) 0.9307(7) 0.4808(5) 0.106(3) Uani 0.570(5) 1 d PDU A 1
H60 H 0.8585 0.9290 0.4333 0.127 Uiso 0.570(5) 1 calc PR A 1
C61 C 0.8944(10) 1.0091(10) 0.6408(6) 0.146(3) Uani 0.570(5) 1 d PDU A 1
H61A H 0.8291 0.9649 0.6233 0.219 Uiso 0.570(5) 1 calc PR A 1
H61B H 0.8962 1.0720 0.6707 0.219 Uiso 0.570(5) 1 calc PR A 1
H61C H 0.9457 1.0004 0.6806 0.219 Uiso 0.570(5) 1 calc PR A 1
C62 C 1.0086(7) 1.0556(8) 0.5755(8) 0.158(4) Uani 0.570(5) 1 d PDU A 1
H62A H 1.0119 1.0395 0.5188 0.236 Uiso 0.570(5) 1 calc PR A 1
H62B H 1.0638 1.0486 0.6130 0.236 Uiso 0.570(5) 1 calc PR A 1
H62C H 1.0130 1.1197 0.6039 0.236 Uiso 0.570(5) 1 calc PR A 1
O3A O 0.7631(3) 0.8752(3) 0.4612(2) 0.0859(13) Uani 0.430(5) 1 d PDU A 2
N21A N 0.8611(9) 0.9995(6) 0.5975(5) 0.116(3) Uani 0.430(5) 1 d PDU A 2
C60A C 0.7908(9) 0.9565(5) 0.5144(6) 0.106(3) Uani 0.430(5) 1 d PDU A 2
H60A H 0.7604 0.9928 0.4961 0.127 Uiso 0.430(5) 1 calc PR A 2
C61A C 0.9170(13) 0.9483(10) 0.6285(10) 0.146(3) Uani 0.430(5) 1 d PDU A 2
H61D H 0.8844 0.8822 0.5861 0.219 Uiso 0.430(5) 1 calc PR A 2
H61E H 0.9182 0.9589 0.6857 0.219 Uiso 0.430(5) 1 calc PR A 2
H61F H 0.9850 0.9703 0.6342 0.219 Uiso 0.430(5) 1 calc PR A 2
C62A C 0.9005(14) 1.1011(6) 0.6521(9) 0.158(4) Uani 0.430(5) 1 d PDU A 2
H62D H 0.8566 1.1261 0.6253 0.236 Uiso 0.430(5) 1 calc PR A 2
H62E H 0.9670 1.1268 0.6560 0.236 Uiso 0.430(5) 1 calc PR A 2
H62F H 0.9040 1.1178 0.7110 0.236 Uiso 0.430(5) 1 calc PR A 2
O1W O 0.5000 0.5000 0.0000 0.375(11) Uiso 1 2 d S . .
H1WA H 0.5433 0.5514 0.0457 0.563 Uiso 0.50 1 d PR . .
H1WB H 0.5116 0.4539 0.0044 0.563 Uiso 0.50 1 d PR . .

loop_
_atom_site_aniso_label
_atom_site_aniso_U_11
_atom_site_aniso_U_22
_atom_site_aniso_U_33
_atom_site_aniso_U_23
_atom_site_aniso_U_13
_atom_site_aniso_U_12
Ni1 0.0248(3) 0.0355(3) 0.0361(3) 0.0178(2) 0.0118(2) 0.0101(2)
Ni2 0.0291(3) 0.0377(3) 0.0329(3) 0.0186(2) 0.0121(2) 0.0127(2)
Ni3 0.0339(3) 0.0382(3) 0.0322(3) 0.0150(2) 0.0128(3) 0.0106(2)
Ni4 0.0293(3) 0.0385(3) 0.0474(3) 0.0217(3) 0.0192(3) 0.0167(2)
Ni5 0.0604(8) 0.1023(8) 0.0765(8) 0.0306(7) 0.0005(6) 0.0364(6)
C1 0.033(2) 0.042(2) 0.037(2) 0.021(2) 0.015(2) 0.0150(19)
C2 0.034(3) 0.055(3) 0.038(3) 0.025(2) 0.011(2) 0.019(2)
C3 0.053(3) 0.061(3) 0.053(3) 0.039(3) 0.018(3) 0.023(2)
C4 0.037(3) 0.049(2) 0.052(3) 0.032(2) 0.011(2) 0.022(2)
C5 0.051(3) 0.054(3) 0.074(4) 0.042(3) 0.022(3) 0.020(2)
C6 0.062(4) 0.042(3) 0.084(4) 0.036(3) 0.028(3) 0.021(2)
C7 0.062(3) 0.052(3) 0.065(3) 0.032(3) 0.024(3) 0.033(3)
C8 0.040(3) 0.048(2) 0.054(3) 0.033(2) 0.012(2) 0.020(2)
C9 0.041(3) 0.042(2) 0.055(3) 0.031(2) 0.016(2) 0.020(2)
C10 0.046(3) 0.059(3) 0.074(4) 0.041(3) 0.029(3) 0.032(2)
C11 0.034(3) 0.060(3) 0.056(3) 0.037(3) 0.017(2) 0.022(2)
C12 0.031(2) 0.043(2) 0.042(3) 0.022(2) 0.014(2) 0.0154(18)
C13 0.033(3) 0.047(2) 0.044(3) 0.024(2) 0.017(2) 0.015(2)
C14 0.028(2) 0.036(2) 0.039(2) 0.018(2) 0.010(2) 0.0108(18)
C15 0.047(3) 0.058(3) 0.048(3) 0.016(2) 0.010(2) 0.020(2)
C16 0.033(2) 0.037(2) 0.038(2) 0.018(2) 0.016(2) 0.0140(18)
C17 0.031(2) 0.043(2) 0.044(3) 0.025(2) 0.015(2) 0.0180(19)
C18 0.036(2) 0.037(2) 0.040(2) 0.020(2) 0.013(2) 0.0146(18)
C19 0.067(4) 0.047(3) 0.059(3) 0.018(2) 0.031(3) 0.026(2)
C20 0.038(3) 0.039(2) 0.052(3) 0.024(2) 0.020(2) 0.0147(19)
C21 0.061(3) 0.057(3) 0.065(3) 0.041(3) 0.029(3) 0.023(2)
C22 0.050(3) 0.041(2) 0.059(3) 0.030(2) 0.030(3) 0.016(2)
C23 0.062(4) 0.064(3) 0.049(3) 0.028(3) 0.028(3) 0.009(3)
C24 0.066(4) 0.076(3) 0.059(4) 0.034(3) 0.040(3) 0.020(3)
C25 0.043(3) 0.060(3) 0.075(4) 0.032(3) 0.034(3) 0.015(2)
C26 0.042(3) 0.038(2) 0.059(3) 0.029(2) 0.026(2) 0.0085(19)
C27 0.043(3) 0.039(2) 0.052(3) 0.025(2) 0.025(2) 0.0131(19)
C28 0.042(3) 0.046(2) 0.062(3) 0.030(2) 0.024(3) 0.008(2)
C29 0.039(3) 0.031(2) 0.047(3) 0.018(2) 0.017(2) 0.0127(18)
C30 0.035(2) 0.035(2) 0.039(2) 0.0177(19) 0.016(2) 0.0133(18)
C31 0.036(3) 0.037(2) 0.043(3) 0.018(2) 0.015(2) 0.0127(19)
C32 0.037(3) 0.035(2) 0.039(2) 0.0189(19) 0.018(2) 0.0118(18)
C33 0.078(4) 0.055(3) 0.082(4) 0.037(3) 0.049(3) 0.037(3)
C34 0.056(4) 0.062(3) 0.047(3) 0.028(2) 0.032(3) 0.020(3)
C35 0.046(3) 0.050(3) 0.047(3) 0.024(2) 0.026(2) 0.017(2)
C36 0.032(3) 0.062(3) 0.056(3) 0.032(2) 0.024(2) 0.018(2)
C37 0.031(3) 0.045(2) 0.044(3) 0.024(2) 0.021(2) 0.0136(19)
C38 0.047(3) 0.137(5) 0.076(4) 0.067(4) 0.035(3) 0.032(3)
C39 0.037(3) 0.084(3) 0.050(3) 0.031(3) 0.022(2) 0.029(2)
C40 0.031(2) 0.037(2) 0.041(2) 0.0211(19) 0.018(2) 0.0109(17)
C41 0.028(2) 0.037(2) 0.031(2) 0.0163(19) 0.0133(19) 0.0113(17)
C42 0.034(2) 0.037(2) 0.031(2) 0.0168(18) 0.016(2) 0.0117(18)
C43 0.037(3) 0.048(2) 0.045(3) 0.024(2) 0.023(2) 0.014(2)
C44 0.053(3) 0.067(3) 0.041(3) 0.033(2) 0.020(2) 0.020(2)
C45 0.046(3) 0.068(3) 0.029(2) 0.028(2) 0.016(2) 0.018(2)
C46 0.061(4) 0.085(4) 0.048(3) 0.041(3) 0.026(3) 0.033(3)
C47 0.047(3) 0.105(4) 0.041(3) 0.038(3) 0.008(3) 0.020(3)
C48 0.052(3) 0.079(4) 0.039(3) 0.028(3) 0.016(3) 0.010(3)
C49 0.051(3) 0.068(3) 0.029(2) 0.024(2) 0.018(2) 0.013(2)
C50 0.042(3) 0.068(3) 0.028(2) 0.025(2) 0.014(2) 0.013(2)
C51 0.073(4) 0.066(3) 0.033(3) 0.018(2) 0.018(3) 0.017(3)
C52 0.042(3) 0.057(3) 0.058(3) 0.031(3) 0.023(3) 0.023(2)
C53 0.114(8) 0.112(7) 0.124(8) 0.044(7) -0.020(6) -0.005(6)
C54 0.073(5) 0.098(5) 0.078(5) 0.032(5) -0.009(4) 0.019(4)
C55 0.068(5) 0.117(6) 0.083(5) 0.022(5) -0.019(4) 0.039(4)
C56 0.108(7) 0.092(5) 0.119(7) -0.015(5) 0.010(5) 0.037(5)
C57 0.030(2) 0.042(2) 0.035(2) 0.020(2) 0.0132(19) 0.0155(19)
C58 0.036(3) 0.045(2) 0.034(2) 0.021(2) 0.015(2) 0.0153(19)
C59 0.035(3) 0.052(3) 0.062(3) 0.025(3) 0.012(2) 0.010(2)
N1 0.0273(19) 0.0395(18) 0.0336(19) 0.0174(16) 0.0109(16) 0.0115(15)
N2 0.041(2) 0.044(2) 0.039(2) 0.0244(17) 0.0149(18) 0.0192(17)
N3 0.036(2) 0.052(2) 0.064(3) 0.036(2) 0.025(2) 0.0234(18)
N4 0.031(2) 0.0385(18) 0.044(2) 0.0235(17) 0.0124(17) 0.0144(15)
N5 0.037(2) 0.0380(18) 0.044(2) 0.0241(17) 0.0167(18) 0.0143(16)
N6 0.032(2) 0.0449(19) 0.043(2) 0.0225(17) 0.0179(17) 0.0179(16)
N7 0.035(2) 0.0376(18) 0.0322(19) 0.0143(16) 0.0118(16) 0.0140(15)
N8 0.038(2) 0.048(2) 0.052(2) 0.0319(19) 0.0164(19) 0.0136(17)
N9 0.035(2) 0.0392(18) 0.050(2) 0.0231(18) 0.0159(19) 0.0066(16)
N10 0.034(2) 0.0347(17) 0.037(2) 0.0168(16) 0.0157(17) 0.0117(15)
N11 0.036(2) 0.0391(18) 0.038(2) 0.0194(16) 0.0162(17) 0.0121(16)
N12 0.057(3) 0.049(2) 0.035(2) 0.0193(18) 0.022(2) 0.0162(19)
N13 0.033(2) 0.049(2) 0.042(2) 0.0233(18) 0.0205(18) 0.0160(16)
N14 0.033(2) 0.050(2) 0.047(2) 0.0238(18) 0.0198(18) 0.0138(16)
N15 0.034(2) 0.0380(17) 0.0340(19) 0.0179(16) 0.0145(16) 0.0133(15)
N16 0.0289(19) 0.0372(17) 0.0309(19) 0.0172(15) 0.0131(16) 0.0114(14)
N17 0.044(2) 0.047(2) 0.034(2) 0.0244(17) 0.0156(18) 0.0151(17)
N18 0.033(2) 0.0412(18) 0.039(2) 0.0223(17) 0.0162(17) 0.0132(16)
N19 0.211(12) 0.141(8) 0.196(11) 0.069(8) -0.008(9) -0.022(8)
N20 0.142(8) 0.111(6) 0.185(9) 0.004(6) 0.024(7) 0.040(5)
O1 0.0374(19) 0.0560(18) 0.086(3) 0.0332(18) 0.0319(19) 0.0231(15)
O2 0.043(2) 0.066(2) 0.076(2) 0.0294(19) 0.0328(19) 0.0260(17)
S1 0.0760(13) 0.1196(15) 0.0974(15) 0.0244(13) 0.0128(11) 0.0385(11)
S2 0.1010(16) 0.1312(16) 0.0925(14) 0.0482(13) 0.0151(12) 0.0407(13)
O3 0.074(3) 0.078(2) 0.051(2) 0.0109(18) 0.011(2) -0.0098(19)
N21 0.100(5) 0.090(3) 0.067(4) 0.015(3) -0.014(3) -0.014(3)
C60 0.092(5) 0.087(4) 0.068(4) 0.016(3) 0.001(4) -0.005(4)
C61 0.131(6) 0.117(6) 0.082(5) 0.010(5) -0.011(5) 0.008(5)
C62 0.124(6) 0.111(5) 0.110(6) 0.025(5) -0.024(5) -0.024(5)
O3A 0.074(3) 0.078(2) 0.051(2) 0.0109(18) 0.011(2) -0.0098(19)
N21A 0.100(5) 0.090(3) 0.067(4) 0.015(3) -0.014(3) -0.014(3)
C60A 0.092(5) 0.087(4) 0.068(4) 0.016(3) 0.001(4) -0.005(4)
C61A 0.131(6) 0.117(6) 0.082(5) 0.010(5) -0.011(5) 0.008(5)
C62A 0.124(6) 0.111(5) 0.110(6) 0.025(5) -0.024(5) -0.024(5)

loop_
_atom_type_symbol
_atom_type_description
_atom_type_scat_dispersion_real
_atom_type_scat_dispersion_imag
_atom_type_scat_source
C C 0.0033 0.0016 'International Tables Vol C Tables 4.2.6.8 and 6.1.1.4'
H H 0.0000 0.0000 'International Tables Vol C Tables 4.2.6.8 and 6.1.1.4'
N N 0.0061 0.0033 'International Tables Vol C Tables 4.2.6.8 and 6.1.1.4'
O O 0.0106 0.0060 'International Tables Vol C Tables 4.2.6.8 and 6.1.1.4'
S S 0.1246 0.1234 'International Tables Vol C Tables 4.2.6.8 and 6.1.1.4'
Ni Ni 0.3393 1.1124 'International Tables Vol C Tables 4.2.6.8 and 6.1.1.4'

loop_
_geom_angle_atom_site_label_1
_geom_angle_atom_site_label_2
_geom_angle_atom_site_label_3
_geom_angle
_geom_angle_site_symmetry_1
_geom_angle_site_symmetry_3
N15 Ni1 O1 114.85(14) . .
N15 Ni1 N10 103.33(14) . .
O1 Ni1 N10 138.64(14) . .
N15 Ni1 N5 94.61(14) . 2_665
O1 Ni1 N5 95.03(13) . 2_665
N10 Ni1 N5 97.26(13) . 2_665
N15 Ni1 N9 89.27(14) . .
O1 Ni1 N9 86.34(13) . .
N10 Ni1 N9 78.55(13) . .
N5 Ni1 N9 174.88(14) 2_665 .
N1 Ni2 N7 94.73(13) . .
N1 Ni2 N16 95.67(13) . .
N7 Ni2 N16 96.04(13) . .
N1 Ni2 N17 89.80(12) . .
N7 Ni2 N17 174.03(14) . .
N16 Ni2 N17 79.61(14) . .
N1 Ni2 N8 172.58(13) . .
N7 Ni2 N8 79.19(13) . .
N16 Ni2 N8 89.24(14) . .
N17 Ni2 N8 96.57(13) . .
N1 Ni2 N2 78.98(13) . .
N7 Ni2 N2 89.48(13) . .
N16 Ni2 N2 172.64(12) . .
N17 Ni2 N2 95.21(14) . .
N8 Ni2 N2 96.60(14) . .
N18 Ni3 N13 103.90(14) . .
N18 Ni3 N11 92.92(13) . .
N13 Ni3 N11 97.50(14) . .
N18 Ni3 O3 111.08(17) . .
N13 Ni3 O3 142.25(16) . .
N11 Ni3 O3 94.52(15) . .
N18 Ni3 N12 90.30(14) . .
N13 Ni3 N12 79.29(15) . .
N11 Ni3 N12 175.93(15) . .
O3 Ni3 N12 86.64(15) . .
N4 Ni4 N6 103.01(13) . .
N4 Ni4 O2 111.81(13) . .
N6 Ni4 O2 142.95(14) . .
N4 Ni4 N14 98.82(14) . .
N6 Ni4 N14 92.75(14) . .
O2 Ni4 N14 94.05(14) . .
N4 Ni4 N3 79.09(14) . .
N6 Ni4 N3 87.80(14) . .
O2 Ni4 N3 86.71(14) . .
N14 Ni4 N3 177.91(13) . .
S1 Ni5 S1 180.0 2_566 .
S1 Ni5 S2 87.20(10) 2_566 2_566
S1 Ni5 S2 92.80(10) . 2_566
S1 Ni5 S2 92.80(10) 2_566 .
S1 Ni5 S2 87.20(10) . .
S2 Ni5 S2 180.00(9) 2_566 .
C58 C1 N1 109.1(4) 2_665 .
C58 C1 C2 133.9(4) 2_665 .
N1 C1 C2 116.6(4) . .
N2 C2 C1 118.1(4) . .
N2 C3 C4 112.9(4) . .
C9 C4 C5 118.4(4) . .
C9 C4 C3 121.2(4) . .
C5 C4 C3 120.3(4) . .
C4 C5 C6 120.6(5) . .
C7 C6 C5 119.2(4) . .
C8 C7 C6 121.6(4) . .
C9 C8 C7 118.1(4) . .
C9 C8 C10 121.0(4) . .
C7 C8 C10 120.6(4) . .
C8 C9 C4 122.1(4) . .
N3 C10 C8 114.3(3) . .
N3 C11 C12 118.1(4) . .
C13 C12 N4 108.0(4) . .
C13 C12 C11 135.8(4) . .
N4 C12 C11 116.2(4) . .
N5 C13 C12 108.4(4) . .
N5 C13 C15 122.7(4) . .
C12 C13 C15 128.9(5) . .
N4 C14 N5 113.7(4) . .
N7 C16 N6 113.1(3) . .
N6 C17 C18 107.3(3) . .
N6 C17 C19 121.7(4) . .
C18 C17 C19 131.1(4) . .
C17 C18 N7 108.6(3) . .
C17 C18 C20 134.5(4) . .
N7 C18 C20 116.5(3) . .
N8 C20 C18 118.9(4) . .
N8 C21 C22 113.7(4) . .
C23 C22 C27 117.7(5) . .
C23 C22 C21 120.3(5) . .
C27 C22 C21 122.0(4) . .
C22 C23 C24 121.3(5) . .
C25 C24 C23 119.8(5) . .
C24 C25 C26 120.8(5) . .
C25 C26 C27 117.9(5) . .
C25 C26 C28 120.3(4) . .
C27 C26 C28 121.7(4) . .
C26 C27 C22 122.5(4) . .
N9 C28 C26 113.6(3) . .
N9 C29 C30 118.0(4) . .
N10 C30 C31 108.5(3) . .
N10 C30 C29 117.3(3) . .
C31 C30 C29 134.1(4) . .
N11 C31 C30 108.1(3) . .
N11 C31 C33 122.8(4) . .
C30 C31 C33 129.1(4) . .
N10 C32 N11 114.7(4) . .
N12 C34 C35 119.0(4) . .
C36 C35 N13 109.0(4) . .
C36 C35 C34 134.5(4) . .
N13 C35 C34 116.4(4) . .
N14 C36 C35 108.2(4) . .
N14 C36 C38 123.1(5) . .
C35 C36 C38 128.6(5) . .
N13 C37 N14 114.4(4) . .
N15 C40 C42 107.8(3) . .
N15 C40 C39 122.7(4) . .
C42 C40 C39 129.5(4) . .
N16 C41 N15 113.9(3) . .
C40 C42 N16 109.1(3) . .
C40 C42 C43 134.8(4) . .
N16 C42 C43 115.9(4) . .
N17 C43 C42 119.3(4) . .
N17 C44 C45 113.4(4) . .
C46 C45 C50 119.0(4) . .
C46 C45 C44 120.3(5) . .
C50 C45 C44 120.6(4) . .
C47 C46 C45 120.8(5) . .
C46 C47 C48 120.1(5) . .
C49 C48 C47 120.5(5) . .
C48 C49 C50 118.3(5) . .
C48 C49 C51 119.6(4) . .
C50 C49 C51 121.9(5) . .
C45 C50 C49 121.3(5) . .
N12 C51 C49 114.3(4) 2_665 .
O1 C52 O2 123.4(4) 1_455 .
N19 C53 C54 175.2(15) . .
C55 C54 C53 123.0(9) 2_566 .
C55 C54 S2 120.9(7) 2_566 .
C53 C54 S2 115.7(8) . .
C54 C55 C56 122.3(10) 2_566 .
C54 C55 S1 120.7(7) 2_566 .
C56 C55 S1 117.0(9) . .
N20 C56 C55 177.4(13) . .
N1 C57 N18 113.4(4) 2_665 .
N18 C58 C1 107.2(4) . 2_665
N18 C58 C59 123.4(4) . .
C1 C58 C59 129.4(4) 2_665 .
C57 N1 C1 104.9(3) 2_665 .
C57 N1 Ni2 140.7(3) 2_665 .
C1 N1 Ni2 113.7(3) . .
C2 N2 C3 119.2(4) . .
C2 N2 Ni2 112.5(3) . .
C3 N2 Ni2 128.2(3) . .
C11 N3 C10 118.4(4) . .
C11 N3 Ni4 111.9(3) . .
C10 N3 Ni4 129.7(3) . .
C14 N4 C12 104.9(3) . .
C14 N4 Ni4 140.5(3) . .
C12 N4 Ni4 114.4(3) . .
C14 N5 C13 105.0(3) . .
C14 N5 Ni1 123.2(3) . 2_665
C13 N5 Ni1 131.8(3) . 2_665
C16 N6 C17 105.6(3) . .
C16 N6 Ni4 124.3(3) . .
C17 N6 Ni4 128.9(3) . .
C16 N7 C18 105.4(3) . .
C16 N7 Ni2 140.5(3) . .
C18 N7 Ni2 113.3(3) . .
C20 N8 C21 120.1(4) . .
C20 N8 Ni2 112.0(3) . .
C21 N8 Ni2 127.8(3) . .
C29 N9 C28 118.7(4) . .
C29 N9 Ni1 112.6(3) . .
C28 N9 Ni1 128.6(3) . .
C32 N10 C30 104.7(3) . .
C32 N10 Ni1 141.9(3) . .
C30 N10 Ni1 113.4(3) . .
C32 N11 C31 104.0(3) . .
C32 N11 Ni3 124.8(3) . .
C31 N11 Ni3 131.1(3) . .
C34 N12 C51 119.2(4) . 2_665
C34 N12 Ni3 112.0(3) . .
C51 N12 Ni3 128.6(3) 2_665 .
C37 N13 C35 104.2(4) . .
C37 N13 Ni3 142.6(3) . .
C35 N13 Ni3 113.2(3) . .
C37 N14 C36 104.1(4) . .
C37 N14 Ni4 123.7(3) . .
C36 N14 Ni4 132.3(3) . .
C40 N15 C41 104.6(3) . .
C40 N15 Ni1 133.7(3) . .
C41 N15 Ni1 120.5(3) . .
C41 N16 C42 104.5(3) . .
C41 N16 Ni2 142.4(3) . .
C42 N16 Ni2 112.5(3) . .
C43 N17 C44 119.7(4) . .
C43 N17 Ni2 112.6(3) . .
C44 N17 Ni2 127.5(3) . .
C57 N18 C58 105.5(3) . .
C57 N18 Ni3 121.8(3) . .
C58 N18 Ni3 131.6(3) . .
C52 O1 Ni1 132.9(3) 1_655 .
C52 O2 Ni4 128.3(3) . .
C55 S1 Ni5 103.1(3) . .
C54 S2 Ni5 102.3(4) . .
C60 O3 Ni3 133.0(4) . .
C60 N21 C62 121.7(4) . .
C60 N21 C61 121.1(4) . .
C62 N21 C61 117.0(4) . .
O3 C60 N21 127.7(6) . .
C60A N21A C62A 120.9(5) . .
C60A N21A C61A 120.0(5) . .
C62A N21A C61A 117.6(4) . .

loop_
_geom_bond_atom_site_label_1
_geom_bond_atom_site_label_2
_geom_bond_distance
_geom_bond_site_symmetry_2
Ni1 N15 2.002(3) .
Ni1 O1 2.029(3) .
Ni1 N10 2.038(3) .
Ni1 N5 2.062(3) 2_665
Ni1 N9 2.153(3) .
Ni2 N1 2.034(3) .
Ni2 N7 2.045(3) .
Ni2 N16 2.047(3) .
Ni2 N17 2.115(3) .
Ni2 N8 2.142(3) .
Ni2 N2 2.142(4) .
Ni3 N18 1.998(3) .
Ni3 N13 2.025(4) .
Ni3 N11 2.042(3) .
Ni3 O3 2.055(3) .
Ni3 N12 2.146(4) .
Ni4 N4 2.009(3) .
Ni4 N6 2.012(3) .
Ni4 O2 2.034(3) .
Ni4 N14 2.049(4) .
Ni4 N3 2.170(4) .
Ni5 S1 2.151(2) 2_566
Ni5 S1 2.151(2) .
Ni5 S2 2.166(3) 2_566
Ni5 S2 2.166(3) .
C1 C58 1.372(5) 2_665
C1 N1 1.369(5) .
C1 C2 1.435(6) .
C2 N2 1.288(5) .
C3 N2 1.466(6) .
C3 C4 1.506(6) .
C4 C9 1.372(6) .
C4 C5 1.391(6) .
C5 C6 1.380(7) .
C6 C7 1.377(7) .
C7 C8 1.375(6) .
C8 C9 1.382(6) .
C8 C10 1.521(6) .
C10 N3 1.462(6) .
C11 N3 1.286(5) .
C11 C12 1.443(6) .
C12 C13 1.375(6) .
C12 N4 1.386(6) .
C13 N5 1.351(6) .
C13 C15 1.488(6) .
C14 N4 1.309(5) .
C14 N5 1.355(5) .
C16 N7 1.311(5) .
C16 N6 1.349(5) .
C17 N6 1.371(5) .
C17 C18 1.375(5) .
C17 C19 1.487(5) .
C18 N7 1.380(5) .
C18 C20 1.424(6) .
C20 N8 1.296(5) .
C21 N8 1.454(6) .
C21 C22 1.506(7) .
C22 C23 1.373(6) .
C22 C27 1.398(7) .
C23 C24 1.383(7) .
C24 C25 1.379(8) .
C25 C26 1.388(6) .
C26 C27 1.380(6) .
C26 C28 1.509(7) .
C28 N9 1.463(6) .
C29 N9 1.280(5) .
C29 C30 1.424(6) .
C30 N10 1.368(5) .
C30 C31 1.386(5) .
C31 N11 1.370(5) .
C31 C33 1.479(6) .
C32 N10 1.318(5) .
C32 N11 1.350(5) .
C34 N12 1.278(6) .
C34 C35 1.423(7) .
C35 C36 1.364(7) .
C35 N13 1.388(5) .
C36 N14 1.379(6) .
C36 C38 1.484(6) .
C37 N13 1.318(6) .
C37 N14 1.357(5) .
C39 C40 1.491(6) .
C40 N15 1.363(5) .
C40 C42 1.368(6) .
C41 N16 1.299(5) .
C41 N15 1.373(5) .
C42 N16 1.393(5) .
C42 C43 1.426(6) .
C43 N17 1.282(6) .
C44 N17 1.448(6) .
C44 C45 1.526(6) .
C45 C46 1.382(7) .
C45 C50 1.392(7) .
C46 C47 1.372(7) .
C47 C48 1.400(8) .
C48 C49 1.383(7) .
C49 C50 1.403(6) .
C49 C51 1.484(7) .
C51 N12 1.467(6) 2_665
C52 O1 1.232(5) 1_455
C52 O2 1.263(5) .
C53 N19 1.185(14) .
C53 C54 1.399(13) .
C54 C55 1.358(12) 2_566
C54 S2 1.732(8) .
C55 C54 1.358(12) 2_566
C55 C56 1.411(10) .
C55 S1 1.717(11) .
C56 N20 1.109(9) .
C57 N1 1.316(5) 2_665
C57 N18 1.342(5) .
C58 N18 1.366(5) .
C58 C1 1.372(5) 2_665
C58 C59 1.494(6) .
N1 C57 1.316(5) 2_665
N5 Ni1 2.062(3) 2_665
N12 C51 1.467(6) 2_665
O1 C52 1.232(5) 1_655
O3 C60 1.200(4) .
N21 C60 1.315(4) .
N21 C62 1.453(4) .
N21 C61 1.457(4) .
N21A C60A 1.325(4) .
N21A C62A 1.449(4) .
N21A C61A 1.460(4) .

loop_
_platon_squeeze_void_nr
_platon_squeeze_void_average_x
_platon_squeeze_void_average_y
_platon_squeeze_void_average_z
_platon_squeeze_void_volume
_platon_squeeze_void_count_electrons
_platon_squeeze_void_content
1 0.500 1.000 0.500 509 49 ' '
